data_7217549
loop_
_publ_author_name
'Xue, Jun-Hui'
'Hua, Xiao-Hui'
'Yang, Li-Min'
'Li, Wei-Hong'
'Xu, Yi-Zhuang'
'Zhao, Guo-Zhong'
'Zhang, Gao-Hui'
'Liu, Ke-Xin'
'Chen, Jia-Er'
'Wu, Jin-Guang'

_publ_section_title
;
 The coordination of lanthanide ions with picolinamide. The influence of
 different anions
;
_journal_issue 33
_journal_name_full CrystEngComm
_journal_page_first 7711
_journal_paper_doi 10.1039/C4CE00606B
_journal_volume 16
_journal_year 2014
_chemical_formula_sum 'C24 H24 N11 Nd O13'
_chemical_formula_weight 818.78
_chemical_name_systematic
;
?
;
_space_group_IT_number 2
_symmetry_cell_setting triclinic
_symmetry_space_group_name_Hall '-P 1'
_symmetry_space_group_name_H-M 'P -1'
_atom_sites_solution_hydrogens geom
_atom_sites_solution_primary direct
_atom_sites_solution_secondary difmap
_audit_creation_method SHELXL-97
_cell_angle_alpha 105.79(3)
_cell_angle_beta 97.96(3)
_cell_angle_gamma 95.69(3)
_cell_formula_units_Z 2
_cell_length_a 10.180(2)
_cell_length_b 11.926(2)
_cell_length_c 13.693(3)
_cell_measurement_reflns_used 6098
_cell_measurement_temperature 173(2)
_cell_measurement_theta_max 27.4847
_cell_measurement_theta_min 1.5691
_cell_volume 1567.9(6)
_computing_cell_refinement 'CrystalClear (Rigaku Inc., 2007)'
_computing_data_collection 'CrystalClear (Rigaku Inc., 2007)'
_computing_data_reduction 'CrystalClear (Rigaku Inc., 2007)'
_computing_molecular_graphics
;
Mercury: visualization and analysis of crystal structures, C. F. Macrae,
P. R. Edgington, P. McCabe, E. Pidcock, G. P. Shields, R. Taylor,
M. Towler and J. van de Streek, J. Appl. Cryst., 39, 453-457, 2006.
;
_computing_publication_material 'SHELX-97 (Sheldrick, 1997)'
_computing_structure_refinement 'SHELXL-97 (Sheldrick, 1997)'
_computing_structure_solution 'SHELXS-97 (Sheldrick, 1990)'
_diffrn_ambient_temperature 173(2)
_diffrn_detector_area_resol_mean 28.5714
_diffrn_measured_fraction_theta_full 0.991
_diffrn_measured_fraction_theta_max 0.991
_diffrn_measurement_device_type 'Saturn724+ CCD'
_diffrn_measurement_method '\w scans at fixed \c = 45\%'
_diffrn_radiation_monochromator graphite
_diffrn_radiation_source 'fine-focus sealed tube'
_diffrn_radiation_type MoK\a
_diffrn_radiation_wavelength 0.71073
_diffrn_reflns_av_R_equivalents 0.0335
_diffrn_reflns_av_sigmaI/netI 0.0462
_diffrn_reflns_limit_h_max 13
_diffrn_reflns_limit_h_min -13
_diffrn_reflns_limit_k_max 15
_diffrn_reflns_limit_k_min -15
_diffrn_reflns_limit_l_max 17
_diffrn_reflns_limit_l_min -17
_diffrn_reflns_number 13994
_diffrn_reflns_theta_full 27.48
_diffrn_reflns_theta_max 27.48
_diffrn_reflns_theta_min 1.57
_exptl_absorpt_coefficient_mu 1.739
_exptl_absorpt_correction_T_max 1.0000
_exptl_absorpt_correction_T_min 0.7524
_exptl_absorpt_correction_type multi-scan
_exptl_absorpt_process_details 'CrystalClear (Rigaku Inc., 2008)'
_exptl_crystal_colour purple
_exptl_crystal_density_diffrn 1.734
_exptl_crystal_density_method 'not measured'
_exptl_crystal_description block
_exptl_crystal_F_000 818
_exptl_crystal_size_max 0.230
_exptl_crystal_size_mid 0.210
_exptl_crystal_size_min 0.170
_refine_diff_density_max 1.370
_refine_diff_density_min -1.175
_refine_diff_density_rms 0.225
_refine_ls_extinction_method none
_refine_ls_goodness_of_fit_ref 1.190
_refine_ls_hydrogen_treatment mixed
_refine_ls_matrix_type full
_refine_ls_number_parameters 442
_refine_ls_number_reflns 7130
_refine_ls_number_restraints 6
_refine_ls_restrained_S_all 1.214
_refine_ls_R_factor_all 0.0414
_refine_ls_R_factor_gt 0.0376
_refine_ls_shift/su_max 0.017
_refine_ls_shift/su_mean 0.001
_refine_ls_structure_factor_coef Fsqd
_refine_ls_weighting_details 'calc w=1/[\s^2^(Fo^2^)+(0.0677P)^2^+1.1602P] where P=(Fo^2^+2Fc^2^)/3'
_refine_ls_weighting_scheme calc
_refine_ls_wR_factor_gt 0.1057
_refine_ls_wR_factor_ref 0.1220
_reflns_number_gt 6770
_reflns_number_total 7130
_reflns_threshold_expression >2sigma(I)
_cod_duplicate_entry 7216635
_cod_data_source_file c4ce00606b2.cif
_cod_data_source_block sa1473
_cod_original_cell_volume 1567.9(5)
_cod_original_sg_symbol_H-M p-1
_cod_database_code 7217549

loop_
_symmetry_equiv_pos_as_xyz
'x, y, z'
'-x, -y, -z'

loop_
_atom_site_label
_atom_site_type_symbol
_atom_site_fract_x
_atom_site_fract_y
_atom_site_fract_z
_atom_site_U_iso_or_equiv
_atom_site_adp_type
_atom_site_occupancy
_atom_site_symmetry_multiplicity
_atom_site_calc_flag
_atom_site_refinement_flags
Nd1 Nd 0.229798(18) 0.287732(16) 0.632668(14) 0.01652(9) Uani 1 1 d .
O1 O 0.2893(3) 0.3034(3) 0.4684(2) 0.0234(6) Uani 1 1 d .
O2 O 0.1032(3) 0.4532(2) 0.6676(2) 0.0201(6) Uani 1 1 d .
O3 O 0.3242(3) 0.1834(3) 0.7487(2) 0.0245(6) Uani 1 1 d .
O4 O 0.3891(3) 0.4856(3) 0.6568(2) 0.0225(6) Uani 1 1 d .
O5 O 0.4880(3) 0.3340(3) 0.6588(3) 0.0298(7) Uani 1 1 d .
O6 O 0.6061(3) 0.5017(3) 0.6733(3) 0.0404(9) Uani 1 1 d .
O7 O 0.0368(3) 0.2438(3) 0.7224(2) 0.0236(6) Uani 1 1 d .
O8 O 0.0747(3) 0.0923(3) 0.6065(2) 0.0245(6) Uani 1 1 d .
O9 O -0.0641(3) 0.0693(3) 0.7092(3) 0.0335(7) Uani 1 1 d .
O10 O 0.0225(4) 0.4231(3) 0.1031(2) 0.0315(7) Uani 1 1 d .
O11 O 0.5016(5) 0.2275(4) 0.1298(3) 0.0495(10) Uani 1 1 d .
O12 O 0.5517(4) 0.0896(3) 0.1960(3) 0.0322(7) Uani 1 1 d .
O13 O 0.6238(8) 0.1097(7) 0.0624(5) 0.121(3) Uani 1 1 d U
N1 N 0.3038(3) 0.0999(3) 0.5085(3) 0.0220(7) Uani 1 1 d .
N2 N 0.4011(4) 0.2547(3) 0.3352(3) 0.0279(8) Uani 1 1 d .
H2B H 0.4038 0.3242 0.3277 0.033 Uiso 1 1 calc R
H2A H 0.4366 0.2019 0.2952 0.033 Uiso 1 1 calc R
N3 N 0.0053(3) 0.2757(3) 0.4990(3) 0.0207(7) Uani 1 1 d .
N4 N -0.1036(4) 0.4993(4) 0.6844(3) 0.0289(8) Uani 1 1 d .
H4B H -0.0756 0.5458 0.7455 0.035 Uiso 1 1 calc R
H4A H -0.1869 0.4898 0.6574 0.035 Uiso 1 1 calc R
N5 N 0.3035(3) 0.4086(3) 0.8321(3) 0.0199(7) Uani 1 1 d .
N6 N 0.4332(4) 0.1653(3) 0.8968(3) 0.0270(8) Uani 1 1 d .
H6B H 0.4497 0.0961 0.8667 0.032 Uiso 1 1 calc R
H6A H 0.4606 0.1960 0.9619 0.032 Uiso 1 1 calc R
N7 N 0.4955(3) 0.4415(3) 0.6625(3) 0.0241(7) Uani 1 1 d .
N8 N 0.0131(3) 0.1327(3) 0.6800(3) 0.0206(7) Uani 1 1 d .
N9 N 0.1204(4) 0.1597(3) -0.0386(3) 0.0291(8) Uani 1 1 d .
N10 N 0.0054(4) 0.3448(3) -0.0683(3) 0.0295(8) Uani 1 1 d .
H10B H -0.0203 0.4069 -0.0806 0.035 Uiso 1 1 calc R
H10A H 0.0135 0.2856 -0.1184 0.035 Uiso 1 1 calc R
N11 N 0.5595(4) 0.1423(4) 0.1284(3) 0.0328(9) Uani 1 1 d .
C1 C 0.3017(4) -0.0059(4) 0.5270(4) 0.0271(9) Uani 1 1 d .
H1 H 0.2776 -0.0131 0.5883 0.032 Uiso 1 1 calc R
C2 C 0.3338(5) -0.1039(4) 0.4589(4) 0.0282(9) Uani 1 1 d .
H2 H 0.3307 -0.1754 0.4742 0.034 Uiso 1 1 calc R
C3 C 0.3703(5) -0.0945(4) 0.3680(4) 0.0307(10) Uani 1 1 d .
H3 H 0.3918 -0.1596 0.3210 0.037 Uiso 1 1 calc R
C4 C 0.3747(4) 0.0140(4) 0.3475(4) 0.0260(9) Uani 1 1 d .
H4 H 0.3993 0.0231 0.2868 0.031 Uiso 1 1 calc R
C5 C 0.3413(4) 0.1086(4) 0.4205(3) 0.0211(8) Uani 1 1 d .
C6 C 0.3427(4) 0.2293(4) 0.4080(3) 0.0199(8) Uani 1 1 d .
C7 C -0.0341(4) 0.1964(4) 0.4067(3) 0.0239(8) Uani 1 1 d .
H7 H 0.0151 0.1349 0.3874 0.029 Uiso 1 1 calc R
C8 C -0.1461(5) 0.2024(4) 0.3381(3) 0.0298(10) Uani 1 1 d .
H8 H -0.1703 0.1463 0.2741 0.036 Uiso 1 1 calc R
C9 C -0.2209(4) 0.2932(4) 0.3665(3) 0.0272(9) Uani 1 1 d .
H9 H -0.2947 0.3001 0.3213 0.033 Uiso 1 1 calc R
C10 C -0.1840(4) 0.3727(4) 0.4627(3) 0.0232(8) Uani 1 1 d .
H10 H -0.2339 0.4332 0.4845 0.028 Uiso 1 1 calc R
C11 C -0.0719(4) 0.3612(4) 0.5265(3) 0.0201(8) Uani 1 1 d .
C12 C -0.0186(4) 0.4424(4) 0.6319(3) 0.0196(8) Uani 1 1 d .
C13 C 0.2833(4) 0.5195(4) 0.8742(3) 0.0246(9) Uani 1 1 d .
H13 H 0.2569 0.5635 0.8303 0.029 Uiso 1 1 calc R
C14 C 0.2994(4) 0.5724(4) 0.9796(4) 0.0270(9) Uani 1 1 d .
H14 H 0.2862 0.6503 1.0054 0.032 Uiso 1 1 calc R
C15 C 0.3356(4) 0.5067(4) 1.0453(3) 0.0272(9) Uani 1 1 d .
H15 H 0.3435 0.5387 1.1162 0.033 Uiso 1 1 calc R
C16 C 0.3601(4) 0.3923(4) 1.0043(3) 0.0256(9) Uani 1 1 d .
H16 H 0.3871 0.3471 1.0471 0.031 Uiso 1 1 calc R
C17 C 0.3435(4) 0.3468(4) 0.8980(3) 0.0202(8) Uani 1 1 d .
C18 C 0.3659(4) 0.2243(4) 0.8431(3) 0.0204(8) Uani 1 1 d .
C19 C 0.1680(5) 0.0633(4) -0.0249(4) 0.0366(11) Uani 1 1 d .
H19 H 0.1993 0.0148 -0.0797 0.044 Uiso 1 1 calc R
C20 C 0.1737(5) 0.0316(5) 0.0639(5) 0.0397(12) Uani 1 1 d .
H20 H 0.2072 -0.0369 0.0688 0.048 Uiso 1 1 calc R
C21 C 0.1289(6) 0.1030(5) 0.1462(4) 0.0416(13) Uani 1 1 d .
H21 H 0.1310 0.0837 0.2078 0.050 Uiso 1 1 calc R
C22 C 0.0805(5) 0.2043(4) 0.1347(4) 0.0341(11) Uani 1 1 d .
H22 H 0.0497 0.2544 0.1888 0.041 Uiso 1 1 calc R
C23 C 0.0786(4) 0.2298(4) 0.0421(3) 0.0256(9) Uani 1 1 d .
C24 C 0.0323(4) 0.3403(4) 0.0273(3) 0.0255(9) Uani 1 1 d .

loop_
_atom_site_aniso_label
_atom_site_aniso_U_11
_atom_site_aniso_U_22
_atom_site_aniso_U_33
_atom_site_aniso_U_23
_atom_site_aniso_U_13
_atom_site_aniso_U_12
Nd1 0.01642(12) 0.01630(13) 0.01832(13) 0.00604(9) 0.00436(8) 0.00457(8)
O1 0.0279(15) 0.0203(15) 0.0271(15) 0.0099(12) 0.0117(12) 0.0092(12)
O2 0.0151(13) 0.0212(14) 0.0232(14) 0.0052(11) 0.0014(11) 0.0050(10)
O3 0.0303(16) 0.0214(15) 0.0227(15) 0.0079(12) 0.0013(12) 0.0080(12)
O4 0.0173(13) 0.0223(15) 0.0303(16) 0.0095(12) 0.0064(12) 0.0067(11)
O5 0.0236(15) 0.0198(15) 0.048(2) 0.0132(14) 0.0036(14) 0.0058(12)
O6 0.0181(15) 0.0292(18) 0.077(3) 0.0207(18) 0.0106(17) 0.0012(13)
O7 0.0266(15) 0.0214(15) 0.0236(15) 0.0056(12) 0.0081(12) 0.0035(12)
O8 0.0286(16) 0.0218(15) 0.0231(15) 0.0041(12) 0.0106(12) 0.0028(12)
O9 0.0323(17) 0.0281(17) 0.044(2) 0.0141(15) 0.0161(15) -0.0014(13)
O10 0.0434(19) 0.0312(18) 0.0204(15) 0.0042(13) 0.0085(14) 0.0130(15)
O11 0.077(3) 0.041(2) 0.038(2) 0.0152(18) 0.011(2) 0.030(2)
O12 0.049(2) 0.0271(17) 0.0271(16) 0.0140(14) 0.0101(15) 0.0125(15)
O13 0.158(5) 0.189(6) 0.095(4) 0.095(4) 0.090(4) 0.142(5)
N1 0.0229(17) 0.0228(18) 0.0228(17) 0.0076(14) 0.0080(14) 0.0066(14)
N2 0.038(2) 0.0205(18) 0.030(2) 0.0074(15) 0.0186(17) 0.0080(15)
N3 0.0217(16) 0.0223(18) 0.0189(16) 0.0055(14) 0.0068(13) 0.0036(13)
N4 0.0210(17) 0.036(2) 0.0248(18) -0.0015(16) 0.0016(14) 0.0120(15)
N5 0.0186(16) 0.0198(17) 0.0224(17) 0.0075(14) 0.0028(13) 0.0046(13)
N6 0.0317(19) 0.0264(19) 0.0249(18) 0.0096(15) 0.0014(15) 0.0120(15)
N7 0.0188(16) 0.0221(18) 0.034(2) 0.0108(15) 0.0061(14) 0.0036(13)
N8 0.0194(16) 0.0213(17) 0.0237(17) 0.0105(14) 0.0041(13) 0.0035(13)
N9 0.0294(19) 0.0192(18) 0.037(2) 0.0039(16) 0.0086(16) 0.0056(15)
N10 0.040(2) 0.026(2) 0.0234(18) 0.0039(15) 0.0072(16) 0.0134(16)
N11 0.033(2) 0.048(3) 0.0260(19) 0.0189(18) 0.0098(16) 0.0188(18)
C1 0.025(2) 0.025(2) 0.036(2) 0.0129(19) 0.0114(18) 0.0059(17)
C2 0.032(2) 0.016(2) 0.039(3) 0.0087(18) 0.0088(19) 0.0077(17)
C3 0.031(2) 0.020(2) 0.040(3) 0.0028(19) 0.008(2) 0.0101(17)
C4 0.027(2) 0.023(2) 0.030(2) 0.0066(17) 0.0098(18) 0.0090(17)
C5 0.0139(17) 0.022(2) 0.028(2) 0.0086(16) 0.0045(15) 0.0027(14)
C6 0.0198(18) 0.021(2) 0.0197(19) 0.0058(15) 0.0054(15) 0.0018(15)
C7 0.027(2) 0.019(2) 0.024(2) 0.0022(16) 0.0059(17) 0.0039(16)
C8 0.033(2) 0.029(2) 0.021(2) 0.0001(17) 0.0016(18) -0.0022(18)
C9 0.023(2) 0.031(2) 0.026(2) 0.0093(18) -0.0020(17) 0.0031(17)
C10 0.0212(19) 0.023(2) 0.027(2) 0.0097(17) 0.0030(16) 0.0053(16)
C11 0.0196(19) 0.019(2) 0.0219(19) 0.0064(16) 0.0057(15) 0.0007(15)
C12 0.0192(18) 0.0197(19) 0.0226(19) 0.0096(16) 0.0037(15) 0.0061(15)
C13 0.023(2) 0.020(2) 0.029(2) 0.0073(17) 0.0006(17) 0.0042(16)
C14 0.024(2) 0.021(2) 0.031(2) 0.0005(17) 0.0012(17) 0.0050(16)
C15 0.028(2) 0.031(2) 0.019(2) 0.0014(17) 0.0040(17) 0.0021(17)
C16 0.023(2) 0.032(2) 0.025(2) 0.0131(18) 0.0019(16) 0.0031(17)
C17 0.0169(18) 0.024(2) 0.0207(19) 0.0086(16) 0.0024(15) 0.0039(15)
C18 0.0190(18) 0.022(2) 0.024(2) 0.0120(16) 0.0055(15) 0.0040(15)
C19 0.034(3) 0.025(2) 0.051(3) 0.009(2) 0.010(2) 0.0074(19)
C20 0.032(3) 0.028(3) 0.059(3) 0.019(2) -0.001(2) 0.000(2)
C21 0.046(3) 0.037(3) 0.044(3) 0.023(2) 0.000(2) -0.004(2)
C22 0.043(3) 0.030(2) 0.027(2) 0.0065(19) 0.005(2) 0.001(2)
C23 0.027(2) 0.025(2) 0.026(2) 0.0093(17) 0.0065(17) 0.0005(17)
C24 0.024(2) 0.027(2) 0.028(2) 0.0089(18) 0.0080(17) 0.0058(17)

loop_
_atom_type_symbol
_atom_type_description
_atom_type_scat_dispersion_real
_atom_type_scat_dispersion_imag
_atom_type_scat_source
C C 0.0033 0.0016 'International Tables Vol C Tables 4.2.6.8 and 6.1.1.4'
H H 0.0000 0.0000 'International Tables Vol C Tables 4.2.6.8 and 6.1.1.4'
N N 0.0061 0.0033 'International Tables Vol C Tables 4.2.6.8 and 6.1.1.4'
Nd Nd -0.1943 3.0179 'International Tables Vol C Tables 4.2.6.8 and 6.1.1.4'
O O 0.0106 0.0060 'International Tables Vol C Tables 4.2.6.8 and 6.1.1.4'

loop_
_geom_angle_atom_site_label_1
_geom_angle_atom_site_label_2
_geom_angle_atom_site_label_3
_geom_angle
O3 Nd1 O2 129.38(10)
O3 Nd1 O1 130.11(10)
O2 Nd1 O1 98.06(10)
O3 Nd1 O7 76.55(10)
O2 Nd1 O7 69.58(10)
O1 Nd1 O7 144.42(10)
O3 Nd1 O5 72.03(11)
O2 Nd1 O5 117.85(10)
O1 Nd1 O5 72.44(11)
O7 Nd1 O5 143.08(10)
O3 Nd1 O8 70.28(11)
O2 Nd1 O8 110.26(10)
O1 Nd1 O8 111.03(10)
O7 Nd1 O8 49.84(10)
O5 Nd1 O8 130.86(10)
O3 Nd1 O4 109.96(10)
O2 Nd1 O4 70.27(9)
O1 Nd1 O4 68.18(10)
O7 Nd1 O4 130.97(10)
O5 Nd1 O4 48.78(9)
O8 Nd1 O4 179.16(8)
O3 Nd1 N1 75.92(10)
O2 Nd1 N1 153.03(10)
O1 Nd1 N1 61.99(10)
O7 Nd1 N1 115.15(10)
O5 Nd1 N1 75.41(11)
O8 Nd1 N1 65.76(10)
O4 Nd1 N1 113.46(10)
O3 Nd1 N5 62.56(10)
O2 Nd1 N5 72.14(10)
O1 Nd1 N5 136.43(10)
O7 Nd1 N5 73.19(10)
O5 Nd1 N5 75.40(11)
O8 Nd1 N5 112.16(10)
O4 Nd1 N5 68.60(10)
N1 Nd1 N5 134.76(11)
O3 Nd1 N3 140.10(11)
O2 Nd1 N3 62.35(10)
O1 Nd1 N3 70.54(10)
O7 Nd1 N3 74.29(10)
O5 Nd1 N3 142.45(11)
O8 Nd1 N3 70.17(11)
O4 Nd1 N3 109.67(10)
N1 Nd1 N3 92.53(11)
N5 Nd1 N3 130.79(10)
O3 Nd1 N8 69.57(10)
O2 Nd1 N8 91.15(10)
O1 Nd1 N8 131.71(10)
O7 Nd1 N8 25.05(9)
O5 Nd1 N8 141.23(10)
O8 Nd1 N8 24.96(10)
O4 Nd1 N8 155.87(10)
N1 Nd1 N8 90.14(10)
N5 Nd1 N8 91.52(10)
N3 Nd1 N8 72.46(10)
C6 O1 Nd1 125.8(3)
C12 O2 Nd1 121.9(3)
C18 O3 Nd1 127.1(3)
N7 O4 Nd1 95.3(2)
N7 O5 Nd1 97.6(2)
N8 O7 Nd1 97.6(2)
N8 O8 Nd1 95.5(2)
C5 N1 C1 117.4(4)
C5 N1 Nd1 118.6(3)
C1 N1 Nd1 124.0(3)
C6 N2 H2B 120.0
C6 N2 H2A 120.0
H2B N2 H2A 120.0
C7 N3 C11 117.2(4)
C7 N3 Nd1 126.3(3)
C11 N3 Nd1 116.5(3)
C12 N4 H4B 120.0
C12 N4 H4A 120.0
H4B N4 H4A 120.0
C13 N5 C17 116.8(4)
C13 N5 Nd1 125.2(3)
C17 N5 Nd1 117.0(3)
C18 N6 H6B 120.0
C18 N6 H6A 120.0
H6B N6 H6A 120.0
O6 N7 O4 121.3(4)
O6 N7 O5 120.4(4)
O4 N7 O5 118.3(3)
O9 N8 O8 122.1(4)
O9 N8 O7 121.5(4)
O8 N8 O7 116.4(3)
O9 N8 Nd1 172.2(3)
O8 N8 Nd1 59.58(19)
O7 N8 Nd1 57.38(18)
C23 N9 C19 116.8(4)
C24 N10 H10B 120.0
C24 N10 H10A 120.0
H10B N10 H10A 120.0
O13 N11 O11 119.3(5)
O13 N11 O12 120.3(5)
O11 N11 O12 120.4(4)
N1 C1 C2 123.0(4)
N1 C1 H1 118.5
C2 C1 H1 118.5
C3 C2 C1 119.2(4)
C3 C2 H2 120.4
C1 C2 H2 120.4
C2 C3 C4 119.0(4)
C2 C3 H3 120.5
C4 C3 H3 120.5
C5 C4 C3 118.2(4)
C5 C4 H4 120.9
C3 C4 H4 120.9
N1 C5 C4 123.3(4)
N1 C5 C6 113.4(4)
C4 C5 C6 123.4(4)
O1 C6 N2 122.4(4)
O1 C6 C5 118.6(4)
N2 C6 C5 118.9(4)
N3 C7 C8 122.6(4)
N3 C7 H7 118.7
C8 C7 H7 118.7
C9 C8 C7 119.1(4)
C9 C8 H8 120.4
C7 C8 H8 120.4
C10 C9 C8 118.7(4)
C10 C9 H9 120.6
C8 C9 H9 120.6
C9 C10 C11 118.9(4)
C9 C10 H10 120.5
C11 C10 H10 120.5
N3 C11 C10 123.4(4)
N3 C11 C12 111.9(3)
C10 C11 C12 124.7(4)
O2 C12 N4 122.5(4)
O2 C12 C11 119.3(4)
N4 C12 C11 118.2(4)
N5 C13 C14 123.8(4)
N5 C13 H13 118.1
C14 C13 H13 118.1
C15 C14 C13 118.4(4)
C15 C14 H14 120.8
C13 C14 H14 120.8
C14 C15 C16 119.3(4)
C14 C15 H15 120.4
C16 C15 H15 120.4
C17 C16 C15 118.5(4)
C17 C16 H16 120.8
C15 C16 H16 120.8
N5 C17 C16 123.1(4)
N5 C17 C18 112.6(3)
C16 C17 C18 124.2(4)
O3 C18 N6 122.3(4)
O3 C18 C17 119.4(3)
N6 C18 C17 118.3(4)
N9 C19 C20 124.4(5)
N9 C19 H19 117.8
C20 C19 H19 117.8
C19 C20 C21 118.7(5)
C19 C20 H20 120.7
C21 C20 H20 120.7
C20 C21 C22 118.2(5)
C20 C21 H21 120.9
C22 C21 H21 120.9
C23 C22 C21 119.2(5)
C23 C22 H22 120.4
C21 C22 H22 120.4
N9 C23 C22 122.7(4)
N9 C23 C24 116.1(4)
C22 C23 C24 121.2(4)
O10 C24 N10 123.0(4)
O10 C24 C23 120.4(4)
N10 C24 C23 116.6(4)

loop_
_geom_bond_atom_site_label_1
_geom_bond_atom_site_label_2
_geom_bond_distance
Nd1 O3 2.427(3)
Nd1 O2 2.439(3)
Nd1 O1 2.458(3)
Nd1 O7 2.541(3)
Nd1 O5 2.586(3)
Nd1 O8 2.591(3)
Nd1 O4 2.641(3)
Nd1 N1 2.663(4)
Nd1 N5 2.678(4)
Nd1 N3 2.688(4)
Nd1 N8 2.991(3)
O1 C6 1.258(5)
O2 C12 1.248(5)
O3 C18 1.246(5)
O4 N7 1.251(4)
O5 N7 1.264(5)
O6 N7 1.241(5)
O7 N8 1.278(4)
O8 N8 1.268(5)
O9 N8 1.217(5)
O10 C24 1.246(5)
O11 N11 1.221(5)
O12 N11 1.259(5)
O13 N11 1.191(6)
N1 C5 1.341(5)
N1 C1 1.351(5)
N2 C6 1.316(5)
N2 H2B 0.8600
N2 H2A 0.8600
N3 C7 1.337(5)
N3 C11 1.354(5)
N4 C12 1.322(5)
N4 H4B 0.8600
N4 H4A 0.8600
N5 C13 1.341(5)
N5 C17 1.358(5)
N6 C18 1.321(5)
N6 H6B 0.8600
N6 H6A 0.8600
N9 C23 1.340(6)
N9 C19 1.340(6)
N10 C24 1.316(6)
N10 H10B 0.8600
N10 H10A 0.8600
C1 C2 1.382(6)
C1 H1 0.9300
C2 C3 1.377(7)
C2 H2 0.9300
C3 C4 1.395(6)
C3 H3 0.9300
C4 C5 1.394(6)
C4 H4 0.9300
C5 C6 1.494(6)
C7 C8 1.394(6)
C7 H7 0.9300
C8 C9 1.385(7)
C8 H8 0.9300
C9 C10 1.375(6)
C9 H9 0.9300
C10 C11 1.380(6)
C10 H10 0.9300
C11 C12 1.494(6)
C13 C14 1.388(6)
C13 H13 0.9300
C14 C15 1.382(6)
C14 H14 0.9300
C15 C16 1.389(7)
C15 H15 0.9300
C16 C17 1.387(6)
C16 H16 0.9300
C17 C18 1.507(6)
C19 C20 1.364(8)
C19 H19 0.9300
C20 C21 1.379(8)
C20 H20 0.9300
C21 C22 1.389(7)
C21 H21 0.9300
C22 C23 1.380(7)
C22 H22 0.9300
C23 C24 1.498(6)
